data_2223698
loop_
_publ_author_name
'Sheng, Ning'

_publ_section_title
;
 Chlorido[2-methoxy-6-(2-pyridylmethyliminomethyl)phenolato]zinc(II)
;
_journal_coeditor_code CV2598
_journal_issue 11
_journal_name_full 'Acta Crystallographica Section E'
_journal_page_first m1295
_journal_paper_doi 10.1107/S1600536809037015
_journal_volume 65
_journal_year 2009
_chemical_formula_iupac '[Zn (C14 H13 N2 O2) Cl]'
_chemical_formula_moiety 'C14 H13 Cl N2 O2 Zn'
_chemical_formula_sum 'C14 H13 Cl N2 O2 Zn'
_chemical_formula_weight 342.08
_chemical_name_systematic
;
Chlorido[2-methoxy-6-(2-pyridylmethyliminomethyl)phenolato]zinc(II)
;
_space_group_IT_number 14
_symmetry_cell_setting monoclinic
_symmetry_space_group_name_Hall '-P 2ybc'
_symmetry_space_group_name_H-M 'P 1 21/c 1'
_atom_sites_solution_hydrogens geom
_atom_sites_solution_primary direct
_atom_sites_solution_secondary difmap
_audit_creation_method SHELXL-97
_cell_angle_alpha 90.00
_cell_angle_beta 104.7890(10)
_cell_angle_gamma 90.00
_cell_formula_units_Z 4
_cell_length_a 7.1013(5)
_cell_length_b 18.2673(14)
_cell_length_c 10.3241(8)
_cell_measurement_reflns_used 3850
_cell_measurement_temperature 293(2)
_cell_measurement_theta_max 26.022
_cell_measurement_theta_min 2.972
_cell_volume 1294.89(17)
_computing_cell_refinement 'SAINT-Plus (Bruker, 2001)'
_computing_data_collection 'APEX2 (Bruker, 2004)'
_computing_data_reduction 'SAINT-Plus (Bruker, 2001)'
_computing_molecular_graphics 'XP (Sheldrick, 1998)'
_computing_publication_material 'XP (Sheldrick, 1998)'
_computing_structure_refinement 'SHELXL97 (Sheldrick, 2008)'
_computing_structure_solution 'SHELXS97 (Sheldrick, 2008)'
_diffrn_ambient_temperature 293(2)
_diffrn_measured_fraction_theta_full 0.997
_diffrn_measured_fraction_theta_max 0.997
_diffrn_measurement_device_type 'Bruker APEXII CCD area-detector'
_diffrn_measurement_method '\f and \w scans'
_diffrn_radiation_monochromator graphite
_diffrn_radiation_source 'fine-focus sealed tube'
_diffrn_radiation_type MoK\a
_diffrn_radiation_wavelength 0.71073
_diffrn_reflns_av_R_equivalents 0.0165
_diffrn_reflns_av_sigmaI/netI 0.0202
_diffrn_reflns_limit_h_max 8
_diffrn_reflns_limit_h_min -8
_diffrn_reflns_limit_k_max 22
_diffrn_reflns_limit_k_min -18
_diffrn_reflns_limit_l_max 10
_diffrn_reflns_limit_l_min -12
_diffrn_reflns_number 6845
_diffrn_reflns_theta_full 26.00
_diffrn_reflns_theta_max 26.00
_diffrn_reflns_theta_min 2.23
_exptl_absorpt_coefficient_mu 2.104
_exptl_absorpt_correction_T_max 0.6432
_exptl_absorpt_correction_T_min 0.5616
_exptl_absorpt_correction_type multi-scan
_exptl_absorpt_process_details '(SADABS; Sheldrick, 2003)'
_exptl_crystal_colour colourless
_exptl_crystal_density_diffrn 1.755
_exptl_crystal_density_method 'not measured'
_exptl_crystal_description block
_exptl_crystal_F_000 696
_exptl_crystal_size_max 0.31
_exptl_crystal_size_mid 0.25
_exptl_crystal_size_min 0.23
_refine_diff_density_max 0.356
_refine_diff_density_min -0.311
_refine_ls_extinction_method none
_refine_ls_goodness_of_fit_ref 1.057
_refine_ls_hydrogen_treatment constr
_refine_ls_matrix_type full
_refine_ls_number_parameters 182
_refine_ls_number_reflns 2538
_refine_ls_number_restraints 0
_refine_ls_restrained_S_all 1.057
_refine_ls_R_factor_all 0.0310
_refine_ls_R_factor_gt 0.0270
_refine_ls_shift/su_max 0.006
_refine_ls_shift/su_mean 0.001
_refine_ls_structure_factor_coef Fsqd
_refine_ls_weighting_details 'calc w=1/[\s^2^(Fo^2^)+(0.0487P)^2^+0.6563P] where P=(Fo^2^+2Fc^2^)/3'
_refine_ls_weighting_scheme calc
_refine_ls_wR_factor_gt 0.0794
_refine_ls_wR_factor_ref 0.0819
_reflns_number_gt 2263
_reflns_number_total 2538
_reflns_threshold_expression >2sigma(I)
_cod_data_source_file cv2598.cif
_cod_data_source_block I
_cod_original_sg_symbol_H-M 'P 21/c'
_cod_database_code 2223698
_cod_database_fobs_code 2223698

loop_
_symmetry_equiv_pos_as_xyz
'x, y, z'
'-x, y+1/2, -z+1/2'
'-x, -y, -z'
'x, -y-1/2, z-1/2'

loop_
_atom_site_type_symbol
_atom_site_label
_atom_site_fract_x
_atom_site_fract_y
_atom_site_fract_z
_atom_site_U_iso_or_equiv
_atom_site_adp_type
_atom_site_calc_flag
_atom_site_refinement_flags
_atom_site_occupancy
_atom_site_disorder_assembly
_atom_site_disorder_group
Zn Zn1 0.33329(4) 0.484815(14) 0.11005(3) 0.02880(12) Uani d . 1 . .
Cl Cl1 0.45273(10) 0.40303(3) 0.27143(6) 0.04062(17) Uani d . 1 . .
O O1 0.2046(2) 0.40698(8) -0.00080(16) 0.0324(4) Uani d . 1 . .
O O2 0.0568(3) 0.28355(9) -0.10946(17) 0.0389(4) Uani d . 1 . .
N N1 0.4516(3) 0.57415(10) 0.21313(18) 0.0272(4) Uani d . 1 . .
N N2 0.2579(3) 0.55672(10) -0.03049(19) 0.0276(4) Uani d . 1 . .
C C1 0.0718(3) 0.47592(12) -0.2000(2) 0.0282(5) Uani d . 1 . .
C C2 0.1050(3) 0.41075(12) -0.1239(2) 0.0265(5) Uani d . 1 . .
C C3 0.0236(3) 0.34459(12) -0.1884(2) 0.0295(5) Uani d . 1 . .
C C4 -0.0793(3) 0.34472(14) -0.3194(2) 0.0334(5) Uani d . 1 . .
H H4 -0.1296 0.3011 -0.3605 0.040 Uiso calc R 1 . .
C C5 -0.1094(3) 0.40998(15) -0.3922(2) 0.0356(5) Uani d . 1 . .
H H5 -0.1803 0.4094 -0.4814 0.043 Uiso calc R 1 . .
C C6 -0.0367(3) 0.47439(13) -0.3345(2) 0.0325(5) Uani d . 1 . .
H H6 -0.0588 0.5175 -0.3840 0.039 Uiso calc R 1 . .
C C7 0.1495(3) 0.54479(13) -0.1478(2) 0.0303(5) Uani d . 1 . .
H H7 0.1183 0.5850 -0.2046 0.036 Uiso calc R 1 . .
C C8 -0.0093(4) 0.21497(13) -0.1699(3) 0.0433(6) Uani d . 1 . .
H H8A -0.1460 0.2180 -0.2128 0.065 Uiso calc R 1 . .
H H8B 0.0128 0.1776 -0.1024 0.065 Uiso calc R 1 . .
H H8C 0.0608 0.2032 -0.2353 0.065 Uiso calc R 1 . .
C C9 0.4324(3) 0.63695(12) 0.1444(2) 0.0281(5) Uani d . 1 . .
C C10 0.5065(3) 0.70331(13) 0.2015(3) 0.0340(5) Uani d . 1 . .
H H10 0.4936 0.7456 0.1499 0.041 Uiso calc R 1 . .
C C11 0.5983(4) 0.70499(14) 0.3345(3) 0.0388(6) Uani d . 1 . .
H H11 0.6496 0.7484 0.3760 0.047 Uiso calc R 1 . .
C C12 0.6133(4) 0.64061(15) 0.4060(3) 0.0393(6) Uani d . 1 . .
H H12 0.6722 0.6406 0.4974 0.047 Uiso calc R 1 . .
C C13 0.5419(3) 0.57673(14) 0.3432(2) 0.0338(5) Uani d . 1 . .
H H13 0.5569 0.5337 0.3929 0.041 Uiso calc R 1 . .
C C14 0.3226(4) 0.63242(12) 0.0026(2) 0.0325(5) Uani d . 1 . .
H H14A 0.2104 0.6646 -0.0133 0.039 Uiso calc R 1 . .
H H14B 0.4045 0.6481 -0.0543 0.039 Uiso calc R 1 . .

loop_
_atom_site_aniso_label
_atom_site_aniso_U_11
_atom_site_aniso_U_22
_atom_site_aniso_U_33
_atom_site_aniso_U_12
_atom_site_aniso_U_13
_atom_site_aniso_U_23
Zn1 0.03695(18) 0.02365(17) 0.02486(17) 0.00029(10) 0.00615(12) 0.00196(10)
Cl1 0.0635(4) 0.0280(3) 0.0268(3) 0.0019(3) 0.0049(3) 0.0074(2)
O1 0.0444(9) 0.0229(8) 0.0246(8) -0.0019(7) -0.0010(7) 0.0024(6)
O2 0.0494(10) 0.0228(8) 0.0374(9) -0.0037(7) -0.0017(8) -0.0012(7)
N1 0.0300(9) 0.0251(9) 0.0270(9) 0.0010(7) 0.0082(8) 0.0000(8)
N2 0.0343(10) 0.0211(9) 0.0271(9) 0.0011(8) 0.0073(8) 0.0032(7)
C1 0.0271(11) 0.0309(12) 0.0257(11) 0.0035(9) 0.0051(9) 0.0031(9)
C2 0.0238(10) 0.0285(11) 0.0263(11) 0.0013(9) 0.0051(8) -0.0008(9)
C3 0.0291(11) 0.0269(11) 0.0322(12) 0.0013(9) 0.0076(9) -0.0007(9)
C4 0.0316(12) 0.0368(13) 0.0306(12) -0.0017(10) 0.0057(10) -0.0078(10)
C5 0.0311(12) 0.0480(15) 0.0250(12) 0.0023(11) 0.0022(9) -0.0006(10)
C6 0.0336(12) 0.0365(13) 0.0256(11) 0.0040(10) 0.0043(10) 0.0052(10)
C7 0.0356(12) 0.0272(12) 0.0273(11) 0.0044(9) 0.0069(9) 0.0067(10)
C8 0.0450(15) 0.0260(12) 0.0523(16) -0.0036(10) 0.0002(12) -0.0053(11)
C9 0.0294(11) 0.0247(11) 0.0322(12) 0.0003(9) 0.0119(9) -0.0015(9)
C10 0.0365(12) 0.0254(11) 0.0415(13) -0.0019(10) 0.0128(10) -0.0028(10)
C11 0.0344(12) 0.0363(13) 0.0463(14) -0.0088(11) 0.0116(11) -0.0129(12)
C12 0.0348(12) 0.0480(15) 0.0338(13) -0.0062(11) 0.0062(10) -0.0084(11)
C13 0.0354(12) 0.0358(12) 0.0286(12) -0.0022(10) 0.0052(10) 0.0017(10)
C14 0.0490(14) 0.0183(10) 0.0304(12) 0.0009(9) 0.0106(10) 0.0022(9)

loop_
_atom_type_symbol
_atom_type_description
_atom_type_scat_dispersion_real
_atom_type_scat_dispersion_imag
_atom_type_scat_source
C C 0.0033 0.0016 'International Tables Vol C Tables 4.2.6.8 and 6.1.1.4'
H H 0.0000 0.0000 'International Tables Vol C Tables 4.2.6.8 and 6.1.1.4'
N N 0.0061 0.0033 'International Tables Vol C Tables 4.2.6.8 and 6.1.1.4'
O O 0.0106 0.0060 'International Tables Vol C Tables 4.2.6.8 and 6.1.1.4'
Zn Zn 0.2839 1.4301 'International Tables Vol C Tables 4.2.6.8 and 6.1.1.4'
Cl Cl 0.1484 0.1585 'International Tables Vol C Tables 4.2.6.8 and 6.1.1.4'

loop_
_geom_angle_atom_site_label_1
_geom_angle_atom_site_label_2
_geom_angle_atom_site_label_3
_geom_angle_site_symmetry_1
_geom_angle_site_symmetry_3
_geom_angle
_geom_angle_publ_flag
O1 Zn1 N2 . . 93.32(7) ?
O1 Zn1 N1 . . 174.02(7) ?
N2 Zn1 N1 . . 81.01(8) ?
O1 Zn1 Cl1 . . 88.94(5) ?
N2 Zn1 Cl1 . . 173.99(6) ?
N1 Zn1 Cl1 . . 96.89(6) ?
C2 O1 Zn1 . . 127.63(14) ?
C3 O2 C8 . . 117.96(19) ?
C13 N1 C9 . . 117.5(2) ?
C13 N1 Zn1 . . 126.18(16) ?
C9 N1 Zn1 . . 116.30(15) ?
C7 N2 C14 . . 117.25(19) ?
C7 N2 Zn1 . . 125.56(16) ?
C14 N2 Zn1 . . 117.11(14) ?
C6 C1 C2 . . 120.3(2) ?
C6 C1 C7 . . 117.0(2) ?
C2 C1 C7 . . 122.7(2) ?
O1 C2 C1 . . 124.4(2) ?
O1 C2 C3 . . 118.0(2) ?
C1 C2 C3 . . 117.6(2) ?
C4 C3 O2 . . 124.1(2) ?
C4 C3 C2 . . 120.8(2) ?
O2 C3 C2 . . 115.12(19) ?
C3 C4 C5 . . 120.4(2) ?
C3 C4 H4 . . 119.8 ?
C5 C4 H4 . . 119.8 ?
C6 C5 C4 . . 120.9(2) ?
C6 C5 H5 . . 119.5 ?
C4 C5 H5 . . 119.5 ?
C5 C6 C1 . . 120.1(2) ?
C5 C6 H6 . . 120.0 ?
C1 C6 H6 . . 120.0 ?
N2 C7 C1 . . 126.3(2) ?
N2 C7 H7 . . 116.9 ?
C1 C7 H7 . . 116.9 ?
O2 C8 H8A . . 109.5 ?
O2 C8 H8B . . 109.5 ?
H8A C8 H8B . . 109.5 ?
O2 C8 H8C . . 109.5 ?
H8A C8 H8C . . 109.5 ?
H8B C8 H8C . . 109.5 ?
N1 C9 C10 . . 123.1(2) ?
N1 C9 C14 . . 115.78(19) ?
C10 C9 C14 . . 121.1(2) ?
C11 C10 C9 . . 118.6(2) ?
C11 C10 H10 . . 120.7 ?
C9 C10 H10 . . 120.7 ?
C10 C11 C12 . . 118.2(2) ?
C10 C11 H11 . . 120.9 ?
C12 C11 H11 . . 120.9 ?
C13 C12 C11 . . 120.4(2) ?
C13 C12 H12 . . 119.8 ?
C11 C12 H12 . . 119.8 ?
N1 C13 C12 . . 122.2(2) ?
N1 C13 H13 . . 118.9 ?
C12 C13 H13 . . 118.9 ?
N2 C14 C9 . . 109.77(18) ?
N2 C14 H14A . . 109.7 ?
C9 C14 H14A . . 109.7 ?
N2 C14 H14B . . 109.7 ?
C9 C14 H14B . . 109.7 ?
H14A C14 H14B . . 108.2 ?

loop_
_geom_bond_atom_site_label_1
_geom_bond_atom_site_label_2
_geom_bond_site_symmetry_2
_geom_bond_distance
_geom_bond_publ_flag
Zn1 O1 . 1.9059(16) y
Zn1 N2 . 1.9288(18) y
Zn1 N1 . 2.0112(19) y
Zn1 Cl1 . 2.2373(6) y
O1 C2 . 1.289(3) ?
O2 C3 . 1.366(3) ?
O2 C8 . 1.425(3) ?
N1 C13 . 1.333(3) ?
N1 C9 . 1.337(3) ?
N2 C7 . 1.277(3) ?
N2 C14 . 1.470(3) ?
C1 C6 . 1.406(3) ?
C1 C2 . 1.412(3) ?
C1 C7 . 1.423(3) ?
C2 C3 . 1.429(3) ?
C3 C4 . 1.363(3) ?
C4 C5 . 1.396(4) ?
C4 H4 . 0.9300 ?
C5 C6 . 1.360(4) ?
C5 H5 . 0.9300 ?
C6 H6 . 0.9300 ?
C7 H7 . 0.9300 ?
C8 H8A . 0.9600 ?
C8 H8B . 0.9600 ?
C8 H8C . 0.9600 ?
C9 C10 . 1.391(3) ?
C9 C14 . 1.475(3) ?
C10 C11 . 1.362(4) ?
C10 H10 . 0.9300 ?
C11 C12 . 1.378(4) ?
C11 H11 . 0.9300 ?
C12 C13 . 1.368(4) ?
C12 H12 . 0.9300 ?
C13 H13 . 0.9300 ?
C14 H14A . 0.9700 ?
C14 H14B . 0.9700 ?

loop_
_geom_contact_atom_site_label_1
_geom_contact_atom_site_label_2
_geom_contact_distance
_geom_contact_site_symmetry_1
_geom_contact_site_symmetry_2
_geom_contact_publ_flag
Cg1 Cg2 3.566(4) . 2_665 y
Cg1 Cg2 3.767(7) . 2_565 y
